data_4037372
loop_
_publ_author_name
'Kise, Naoki'
'Hamada, Yusuke'
'Sakurai, Toshihiko'

_publ_section_title
;
 Electroreductive Intermolecular Coupling of Coumarins with Benzophenones:
 Synthesis of 4-(2-Hydroxyphenyl)-5,5-diaryl-\g-butyrolactones,
 2-(2,2-Diaryl-2,3-dihydrobenzofuran-3-yl)acetic Acids, and
 4-(Diarylmethyl)coumarins.
;
_journal_issue 22
_journal_name_full 'The Journal of organic chemistry'
_journal_page_first 11043
_journal_page_last 11056
_journal_paper_doi 10.1021/acs.joc.6b02056
_journal_volume 81
_journal_year 2016
_chemical_formula_moiety 'C25 H20 O2'
_chemical_formula_sum 'C25 H20 O2'
_chemical_formula_weight 352.41
_chemical_melting_point 466.5(5)
_chemical_name_systematic
; 
4-(10,11-Dihydro-5H-dibenzo[a,d][7]annulen-5-ylidene)-3-methylchroman-2-one 
;
_space_group_IT_number 14
_space_group_name_Hall '-P 2yab'
_space_group_name_H-M_alt 'P 1 21/a 1'
_symmetry_cell_setting monoclinic
_symmetry_space_group_name_Hall '-P 2yab'
_symmetry_space_group_name_H-M 'P 1 21/a 1'
_atom_sites_solution_hydrogens geom
_atom_sites_solution_primary direct
_atom_sites_solution_secondary difmap
_audit_creation_method SHELXL-97
_cell_angle_alpha 90.00
_cell_angle_beta 101.359(13)
_cell_angle_gamma 90.00
_cell_formula_units_Z 8
_cell_length_a 14.206(4)
_cell_length_b 17.517(5)
_cell_length_c 15.368(3)
_cell_measurement_reflns_used 5819
_cell_measurement_temperature 298(2)
_cell_measurement_theta_max 23.4
_cell_measurement_theta_min 3.2
_cell_volume 3749.4(17)
_computing_cell_refinement PROCESS-AUTO
_computing_data_collection PROCESS-AUTO
_computing_data_reduction PROCESS-AUTO
_computing_publication_material yadokari-XG
_computing_structure_refinement 'SHELXL-97 (Sheldrick, 1997)'
_computing_structure_solution 'SHELXS-97 (Sheldrick, 1990)'
_diffrn_ambient_temperature 298(2)
_diffrn_detector_area_resol_mean 10.00
_diffrn_measured_fraction_theta_full 0.992
_diffrn_measured_fraction_theta_max 0.992
_diffrn_measurement_device_type 'Rigaku RAXIS-RAPID'
_diffrn_measurement_method \w
_diffrn_radiation_monochromator graphite
_diffrn_radiation_source 'fine-focus sealed tube'
_diffrn_radiation_type MoK\a
_diffrn_radiation_wavelength 0.71075
_diffrn_reflns_av_R_equivalents 0.1441
_diffrn_reflns_av_sigmaI/netI 0.2395
_diffrn_reflns_limit_h_max 18
_diffrn_reflns_limit_h_min -15
_diffrn_reflns_limit_k_max 22
_diffrn_reflns_limit_k_min -22
_diffrn_reflns_limit_l_max 19
_diffrn_reflns_limit_l_min -19
_diffrn_reflns_number 35866
_diffrn_reflns_theta_full 27.49
_diffrn_reflns_theta_max 27.49
_diffrn_reflns_theta_min 3.04
_exptl_absorpt_coefficient_mu 0.078
_exptl_absorpt_correction_T_max 0.9884
_exptl_absorpt_correction_T_min 0.9621
_exptl_absorpt_correction_type multi-scan
_exptl_absorpt_process_details
;
    Higashi, T. (1995). Program for Absorption Correction.
    Rigaku Corporation, Tokyo, Japan.
;
_exptl_crystal_colour colorless
_exptl_crystal_density_diffrn 1.249
_exptl_crystal_density_method 'not measured'
_exptl_crystal_description block
_exptl_crystal_F_000 1488
_exptl_crystal_size_max 0.50
_exptl_crystal_size_mid 0.20
_exptl_crystal_size_min 0.15
_refine_diff_density_max 0.118
_refine_diff_density_min -0.114
_refine_diff_density_rms 0.025
_refine_ls_extinction_method none
_refine_ls_goodness_of_fit_ref 0.842
_refine_ls_hydrogen_treatment refall
_refine_ls_matrix_type full
_refine_ls_number_parameters 489
_refine_ls_number_reflns 8545
_refine_ls_number_restraints 0
_refine_ls_restrained_S_all 0.842
_refine_ls_R_factor_all 0.2226
_refine_ls_R_factor_gt 0.0502
_refine_ls_shift/su_max 0.001
_refine_ls_shift/su_mean 0.000
_refine_ls_structure_factor_coef Fsqd
_refine_ls_weighting_details 'calc w=1/[\s^2^(Fo^2^)+(0.0000P)^2^+0.0000P] where P=(Fo^2^+2Fc^2^)/3'
_refine_ls_weighting_scheme calc
_refine_ls_wR_factor_gt 0.0346
_refine_ls_wR_factor_ref 0.0422
_reflns_number_gt 2599
_reflns_number_total 8545
_reflns_threshold_expression >2sigma(I)
_cod_data_source_file jo-2016-02056y-File018.cif
_cod_data_source_block 10i
_cod_depositor_comments
;
The following automatic conversions were performed:

data item '_chemical_melting_point' value '466-467' was changed to
'466.5(5)' -- the average value was taken and precision was
estimated.

Automatic conversion script
Id: cif_fix_values 6909 2019-04-08 15:41:33Z antanas 
;
_cod_original_cell_volume 3749.5(16)
_cod_original_sg_symbol_H-M 'P 21/a'
_cod_database_code 4037372

loop_
_symmetry_equiv_pos_as_xyz
'x, y, z'
'-x+1/2, y+1/2, -z'
'-x, -y, -z'
'x-1/2, -y-1/2, z'

loop_
_atom_site_label
_atom_site_type_symbol
_atom_site_fract_x
_atom_site_fract_y
_atom_site_fract_z
_atom_site_U_iso_or_equiv
_atom_site_adp_type
_atom_site_occupancy
_atom_site_symmetry_multiplicity
_atom_site_calc_flag
_atom_site_refinement_flags
O1 O 0.86322(9) 0.45784(10) 0.94426(8) 0.0586(4) Uani 1 1 d .
C1 C 0.88619(15) 0.50650(13) 1.01430(14) 0.0514(7) Uani 1 1 d .
O2 O 0.90401(11) 0.57106(9) 0.99898(9) 0.0766(5) Uani 1 1 d .
C2 C 0.88500(13) 0.47510(11) 1.10478(12) 0.0443(6) Uani 1 1 d .
H1 H 0.9307 0.5045 1.1482 0.053 Uiso 1 1 calc R
C3 C 0.78354(13) 0.48711(10) 1.12464(10) 0.0630(7) Uani 1 1 d .
H2 H 0.7688 0.5406 1.1226 0.095 Uiso 1 1 calc R
H3 H 0.7816 0.4675 1.1826 0.095 Uiso 1 1 calc R
H4 H 0.7373 0.4607 1.0811 0.095 Uiso 1 1 calc R
C4 C 0.91421(13) 0.39199(12) 1.11340(12) 0.0394(6) Uani 1 1 d .
C5 C 0.97847(14) 0.36626(12) 1.18280(12) 0.0409(6) Uani 1 1 d .
C6 C 1.02231(14) 0.41570(13) 1.25866(13) 0.0425(6) Uani 1 1 d .
C7 C 1.09126(15) 0.47052(13) 1.25266(12) 0.0510(6) Uani 1 1 d .
H5 H 1.1102 0.4780 1.1987 0.061 Uiso 1 1 calc R
C8 C 1.13211(14) 0.51404(12) 1.32459(15) 0.0656(7) Uani 1 1 d .
H6 H 1.1776 0.5510 1.3191 0.079 Uiso 1 1 calc R
C9 C 1.10528(17) 0.50261(14) 1.40451(15) 0.0727(8) Uani 1 1 d .
H7 H 1.1321 0.5322 1.4533 0.087 Uiso 1 1 calc R
C10 C 1.03948(18) 0.44792(15) 1.41243(14) 0.0700(8) Uani 1 1 d .
H8 H 1.0226 0.4400 1.4672 0.084 Uiso 1 1 calc R
C11 C 0.99696(16) 0.40360(13) 1.34024(14) 0.0520(6) Uani 1 1 d .
C12 C 0.92477(16) 0.34242(14) 1.34652(13) 0.0813(8) Uani 1 1 d .
H9 H 0.9041 0.3478 1.4027 0.098 Uiso 1 1 calc R
H10 H 0.8690 0.3503 1.2996 0.098 Uiso 1 1 calc R
C13 C 0.96013(16) 0.26305(13) 1.33971(14) 0.0895(8) Uani 1 1 d .
H11 H 0.9066 0.2290 1.3410 0.107 Uiso 1 1 calc R
H12 H 1.0077 0.2531 1.3931 0.107 Uiso 1 1 calc R
C14 C 1.00395(14) 0.23975(14) 1.26135(14) 0.0520(6) Uani 1 1 d .
C15 C 1.03826(15) 0.16542(13) 1.26301(14) 0.0627(7) Uani 1 1 d .
H13 H 1.0309 0.1336 1.3097 0.075 Uiso 1 1 calc R
C16 C 1.08261(15) 0.13732(13) 1.19817(15) 0.0695(7) Uani 1 1 d .
H14 H 1.1041 0.0871 1.2004 0.083 Uiso 1 1 calc R
C17 C 1.09487(15) 0.18441(14) 1.12981(14) 0.0686(7) Uani 1 1 d .
H15 H 1.1257 0.1666 1.0858 0.082 Uiso 1 1 calc R
C18 C 1.06110(14) 0.25827(12) 1.12702(12) 0.0539(6) Uani 1 1 d .
H16 H 1.0705 0.2901 1.0811 0.065 Uiso 1 1 calc R
C19 C 1.01340(13) 0.28657(13) 1.19083(13) 0.0434(6) Uani 1 1 d .
C20 C 0.86121(14) 0.34663(13) 1.03907(13) 0.0468(6) Uani 1 1 d .
C21 C 0.82863(14) 0.27227(13) 1.04400(14) 0.0653(7) Uani 1 1 d .
H17 H 0.8426 0.2466 1.0980 0.078 Uiso 1 1 calc R
C22 C 0.77596(14) 0.23532(13) 0.97081(16) 0.0779(8) Uani 1 1 d .
H18 H 0.7541 0.1858 0.9758 0.094 Uiso 1 1 calc R
C23 C 0.75607(15) 0.27292(16) 0.89009(17) 0.0839(9) Uani 1 1 d .
H19 H 0.7230 0.2475 0.8402 0.101 Uiso 1 1 calc R
C24 C 0.78429(15) 0.34670(15) 0.88272(14) 0.0725(8) Uani 1 1 d .
H20 H 0.7690 0.3726 0.8290 0.087 Uiso 1 1 calc R
C25 C 0.83643(14) 0.38192(14) 0.95775(15) 0.0541(6) Uani 1 1 d .
O3 O 0.84276(10) 0.05937(11) 0.45494(8) 0.0687(5) Uani 1 1 d .
C26 C 0.87621(17) 0.00554(15) 0.51676(16) 0.0618(7) Uani 1 1 d .
O4 O 0.89605(12) -0.05597(9) 0.49257(9) 0.0889(6) Uani 1 1 d .
C27 C 0.88247(13) 0.02685(12) 0.61236(12) 0.0470(6) Uani 1 1 d .
H21 H 0.9302 -0.0063 0.6488 0.056 Uiso 1 1 calc R
C28 C 0.78434(13) 0.01211(11) 0.63812(10) 0.0666(7) Uani 1 1 d .
H22 H 0.7360 0.0426 0.6015 0.100 Uiso 1 1 calc R
H23 H 0.7880 0.0254 0.6993 0.100 Uiso 1 1 calc R
H24 H 0.7680 -0.0409 0.6296 0.100 Uiso 1 1 calc R
C29 C 0.91454(14) 0.10890(12) 0.62918(12) 0.0428(6) Uani 1 1 d .
C30 C 0.98592(14) 0.12987(12) 0.69480(12) 0.0412(6) Uani 1 1 d .
C31 C 1.03735(14) 0.07516(12) 0.76158(12) 0.0410(6) Uani 1 1 d .
C32 C 1.10092(14) 0.02162(13) 0.74075(13) 0.0519(6) Uani 1 1 d .
H25 H 1.1116 0.0189 0.6830 0.062 Uiso 1 1 calc R
C33 C 1.14916(14) -0.02820(12) 0.80469(15) 0.0643(7) Uani 1 1 d .
H26 H 1.1916 -0.0643 0.7903 0.077 Uiso 1 1 calc R
C34 C 1.13278(15) -0.02294(13) 0.88985(15) 0.0677(7) Uani 1 1 d .
H27 H 1.1636 -0.0565 0.9331 0.081 Uiso 1 1 calc R
C35 C 1.07196(15) 0.03089(14) 0.91172(13) 0.0609(7) Uani 1 1 d .
H28 H 1.0635 0.0347 0.9701 0.073 Uiso 1 1 calc R
C36 C 1.02237(14) 0.08016(13) 0.84758(13) 0.0451(6) Uani 1 1 d .
C37 C 0.95620(14) 0.14082(12) 0.86934(12) 0.0620(7) Uani 1 1 d .
H29 H 0.9425 0.1307 0.9276 0.074 Uiso 1 1 calc R
H30 H 0.8961 0.1384 0.8267 0.074 Uiso 1 1 calc R
C38 C 0.99764(13) 0.22088(12) 0.86847(11) 0.0624(7) Uani 1 1 d .
H31 H 0.9529 0.2558 0.8878 0.075 Uiso 1 1 calc R
H32 H 1.0565 0.2224 0.9129 0.075 Uiso 1 1 calc R
C39 C 1.02014(13) 0.25210(13) 0.78286(13) 0.0487(6) Uani 1 1 d .
C40 C 1.04763(15) 0.32819(13) 0.78440(14) 0.0617(7) Uani 1 1 d .
H33 H 1.0457 0.3571 0.8348 0.074 Uiso 1 1 calc R
C41 C 1.07768(15) 0.36225(13) 0.71375(15) 0.0700(7) Uani 1 1 d .
H34 H 1.0943 0.4137 0.7159 0.084 Uiso 1 1 calc R
C42 C 1.08277(14) 0.31920(14) 0.64007(13) 0.0646(7) Uani 1 1 d .
H35 H 1.1058 0.3407 0.5930 0.078 Uiso 1 1 calc R
C43 C 1.05348(14) 0.24352(13) 0.63619(12) 0.0561(7) Uani 1 1 d .
H36 H 1.0565 0.2146 0.5861 0.067 Uiso 1 1 calc R
C44 C 1.01941(13) 0.21004(13) 0.70658(13) 0.0437(6) Uani 1 1 d .
C45 C 0.85408(14) 0.15973(13) 0.56455(14) 0.0503(6) Uani 1 1 d .
C46 C 0.82382(14) 0.23268(13) 0.58212(14) 0.0647(7) Uani 1 1 d .
H37 H 0.8453 0.2535 0.6382 0.078 Uiso 1 1 calc R
C47 C 0.76265(15) 0.27544(14) 0.51888(16) 0.0850(8) Uani 1 1 d .
H38 H 0.7433 0.3240 0.5324 0.102 Uiso 1 1 calc R
C48 C 0.73114(17) 0.24464(17) 0.43585(18) 0.0931(11) Uani 1 1 d .
H39 H 0.6921 0.2738 0.3926 0.112 Uiso 1 1 calc R
C49 C 0.75578(17) 0.17248(16) 0.41537(16) 0.0806(9) Uani 1 1 d .
H40 H 0.7320 0.1512 0.3600 0.097 Uiso 1 1 calc R
C50 C 0.81738(16) 0.13220(16) 0.48013(15) 0.0589(7) Uani 1 1 d .

loop_
_atom_site_aniso_label
_atom_site_aniso_U_11
_atom_site_aniso_U_22
_atom_site_aniso_U_33
_atom_site_aniso_U_23
_atom_site_aniso_U_13
_atom_site_aniso_U_12
O1 0.0684(11) 0.0599(12) 0.0450(9) 0.0032(9) 0.0052(8) 0.0070(9)
C1 0.0420(16) 0.0548(19) 0.0581(16) 0.0023(15) 0.0116(12) 0.0066(15)
O2 0.1023(13) 0.0517(12) 0.0770(10) 0.0154(10) 0.0208(9) -0.0085(11)
C2 0.0488(16) 0.0433(17) 0.0405(13) 0.0046(12) 0.0086(11) 0.0071(13)
C3 0.0811(18) 0.0493(18) 0.0641(14) 0.0045(12) 0.0274(13) 0.0075(14)
C4 0.0453(15) 0.0311(15) 0.0423(12) 0.0028(12) 0.0098(11) 0.0016(12)
C5 0.0476(15) 0.0388(16) 0.0375(12) -0.0008(12) 0.0113(11) -0.0025(13)
C6 0.0433(15) 0.0395(16) 0.0460(14) 0.0100(12) 0.0122(11) 0.0107(12)
C7 0.0569(16) 0.0517(18) 0.0421(14) 0.0020(12) 0.0040(12) 0.0042(14)
C8 0.0607(17) 0.0626(19) 0.0698(16) -0.0025(16) 0.0035(15) -0.0054(14)
C9 0.090(2) 0.065(2) 0.0566(17) -0.0122(16) -0.0017(15) 0.0162(16)
C10 0.098(2) 0.070(2) 0.0440(15) 0.0021(15) 0.0186(15) 0.0246(16)
C11 0.0622(18) 0.0416(17) 0.0556(14) 0.0048(13) 0.0198(13) 0.0085(13)
C12 0.108(2) 0.073(2) 0.0790(17) 0.0146(15) 0.0563(15) 0.0103(18)
C13 0.112(2) 0.057(2) 0.117(2) 0.0233(16) 0.0682(17) 0.0034(17)
C14 0.0500(16) 0.0438(18) 0.0654(15) 0.0040(13) 0.0190(13) 0.0009(13)
C15 0.0707(18) 0.045(2) 0.0706(16) 0.0126(14) 0.0102(13) -0.0023(15)
C16 0.0756(19) 0.0447(19) 0.0840(18) 0.0011(15) 0.0049(15) 0.0121(15)
C17 0.0783(19) 0.052(2) 0.0776(17) -0.0151(15) 0.0190(14) 0.0112(16)
C18 0.0687(17) 0.0411(18) 0.0534(14) 0.0011(13) 0.0153(12) 0.0071(14)
C19 0.0461(15) 0.0354(16) 0.0486(13) 0.0012(12) 0.0087(11) 0.0005(13)
C20 0.0431(15) 0.0484(18) 0.0473(13) -0.0032(13) 0.0053(11) 0.0090(13)
C21 0.0593(17) 0.0472(18) 0.0877(18) -0.0089(14) 0.0105(13) 0.0033(14)
C22 0.0571(18) 0.052(2) 0.118(2) -0.0195(18) 0.0016(16) 0.0010(14)
C23 0.0506(16) 0.078(2) 0.111(2) -0.0363(19) -0.0153(15) 0.0081(17)
C24 0.0619(18) 0.078(2) 0.0667(16) -0.0133(16) -0.0148(13) 0.0125(15)
C25 0.0455(15) 0.0532(18) 0.0617(15) -0.0116(15) 0.0055(12) 0.0097(14)
O3 0.0705(12) 0.0871(15) 0.0457(9) -0.0015(10) 0.0046(8) -0.0137(11)
C26 0.0607(18) 0.061(2) 0.0651(18) -0.0096(17) 0.0142(14) -0.0193(17)
O4 0.1210(14) 0.0667(14) 0.0810(12) -0.0287(11) 0.0245(10) -0.0084(13)
C27 0.0482(16) 0.0444(17) 0.0450(13) -0.0034(12) 0.0011(12) -0.0034(13)
C28 0.0812(18) 0.0579(19) 0.0632(14) 0.0060(12) 0.0202(13) -0.0134(15)
C29 0.0485(16) 0.0372(16) 0.0424(12) 0.0048(12) 0.0083(11) 0.0046(13)
C30 0.0421(15) 0.0409(16) 0.0402(12) -0.0022(12) 0.0070(10) 0.0026(13)
C31 0.0408(15) 0.0386(16) 0.0415(13) -0.0054(12) 0.0029(11) -0.0019(12)
C32 0.0555(16) 0.0440(17) 0.0544(14) -0.0038(13) 0.0063(12) -0.0048(13)
C33 0.0535(16) 0.0548(18) 0.0797(16) -0.0027(15) 0.0008(14) 0.0037(13)
C34 0.0696(19) 0.0588(19) 0.0677(17) 0.0153(15) -0.0031(14) -0.0036(15)
C35 0.0699(19) 0.067(2) 0.0446(14) 0.0055(14) 0.0083(13) -0.0123(15)
C36 0.0453(15) 0.0456(16) 0.0449(13) -0.0045(12) 0.0100(12) -0.0065(12)
C37 0.0682(17) 0.0697(19) 0.0541(14) -0.0077(13) 0.0265(12) -0.0074(16)
C38 0.0705(16) 0.0594(18) 0.0629(14) -0.0153(13) 0.0267(12) 0.0011(14)
C39 0.0435(15) 0.0438(17) 0.0590(14) -0.0032(13) 0.0108(12) 0.0036(13)
C40 0.0665(17) 0.0418(19) 0.0741(17) -0.0096(14) 0.0073(13) 0.0018(14)
C41 0.0770(19) 0.0387(18) 0.0907(18) 0.0034(16) 0.0074(16) -0.0038(15)
C42 0.0702(18) 0.059(2) 0.0647(16) 0.0095(15) 0.0124(14) -0.0099(16)
C43 0.0582(17) 0.0443(18) 0.0631(16) -0.0014(14) 0.0052(13) -0.0038(14)
C44 0.0405(15) 0.0424(17) 0.0469(13) 0.0001(13) 0.0052(11) -0.0010(13)
C45 0.0490(16) 0.0441(18) 0.0566(14) 0.0037(13) 0.0076(12) -0.0064(14)
C46 0.0541(16) 0.0592(19) 0.0770(16) 0.0143(14) 0.0038(13) -0.0029(14)
C47 0.0587(18) 0.068(2) 0.123(2) 0.037(2) 0.0045(16) 0.0032(16)
C48 0.0616(19) 0.100(3) 0.106(2) 0.059(2) -0.0137(16) -0.016(2)
C49 0.0637(19) 0.090(2) 0.0783(17) 0.0318(19) -0.0094(14) -0.0297(18)
C50 0.0488(16) 0.067(2) 0.0588(16) 0.0163(16) 0.0064(13) -0.0133(15)

loop_
_atom_type_symbol
_atom_type_description
_atom_type_scat_dispersion_real
_atom_type_scat_dispersion_imag
_atom_type_scat_source
C C 0.0033 0.0016 'International Tables Vol C Tables 4.2.6.8 and 6.1.1.4'
H H 0.0000 0.0000 'International Tables Vol C Tables 4.2.6.8 and 6.1.1.4'
O O 0.0106 0.0060 'International Tables Vol C Tables 4.2.6.8 and 6.1.1.4'

loop_
_geom_angle_atom_site_label_1
_geom_angle_atom_site_label_2
_geom_angle_atom_site_label_3
_geom_angle
C1 O1 C25 120.27(17)
O2 C1 O1 117.7(2)
O2 C1 C2 125.0(2)
O1 C1 C2 117.3(2)
C1 C2 C4 112.43(17)
C1 C2 C3 108.35(15)
C4 C2 C3 111.36(16)
C1 C2 H1 108.2
C4 C2 H1 108.2
C3 C2 H1 108.2
C2 C3 H2 109.5
C2 C3 H3 109.5
H2 C3 H3 109.5
C2 C3 H4 109.5
H2 C3 H4 109.5
H3 C3 H4 109.5
C5 C4 C20 127.0(2)
C5 C4 C2 121.76(18)
C20 C4 C2 111.24(17)
C4 C5 C19 123.35(18)
C4 C5 C6 122.9(2)
C19 C5 C6 113.74(18)
C11 C6 C7 118.6(2)
C11 C6 C5 118.5(2)
C7 C6 C5 122.89(19)
C8 C7 C6 121.5(2)
C8 C7 H5 119.3
C6 C7 H5 119.3
C9 C8 C7 119.5(2)
C9 C8 H6 120.3
C7 C8 H6 120.3
C10 C9 C8 120.0(2)
C10 C9 H7 120.0
C8 C9 H7 120.0
C9 C10 C11 121.3(2)
C9 C10 H8 119.3
C11 C10 H8 119.3
C6 C11 C10 119.1(2)
C6 C11 C12 118.0(2)
C10 C11 C12 122.9(2)
C13 C12 C11 114.7(2)
C13 C12 H9 108.6
C11 C12 H9 108.6
C13 C12 H10 108.6
C11 C12 H10 108.6
H9 C12 H10 107.6
C12 C13 C14 120.27(19)
C12 C13 H11 107.3
C14 C13 H11 107.3
C12 C13 H12 107.3
C14 C13 H12 107.3
H11 C13 H12 106.9
C19 C14 C15 118.8(2)
C19 C14 C13 125.4(2)
C15 C14 C13 115.8(2)
C16 C15 C14 122.2(2)
C16 C15 H13 118.9
C14 C15 H13 118.9
C15 C16 C17 119.1(2)
C15 C16 H14 120.5
C17 C16 H14 120.5
C16 C17 C18 119.5(2)
C16 C17 H15 120.3
C18 C17 H15 120.3
C17 C18 C19 121.9(2)
C17 C18 H16 119.0
C19 C18 H16 119.0
C14 C19 C18 118.5(2)
C14 C19 C5 122.8(2)
C18 C19 C5 118.7(2)
C25 C20 C21 116.2(2)
C25 C20 C4 117.6(2)
C21 C20 C4 126.1(2)
C22 C21 C20 121.8(2)
C22 C21 H17 119.1
C20 C21 H17 119.1
C21 C22 C23 119.3(2)
C21 C22 H18 120.4
C23 C22 H18 120.4
C24 C23 C22 120.9(2)
C24 C23 H19 119.5
C22 C23 H19 119.5
C23 C24 C25 118.0(2)
C23 C24 H20 121.0
C25 C24 H20 121.0
C20 C25 C24 123.7(2)
C20 C25 O1 121.9(2)
C24 C25 O1 114.4(2)
C26 O3 C50 120.88(18)
O4 C26 O3 118.8(2)
O4 C26 C27 123.9(2)
O3 C26 C27 117.2(2)
C26 C27 C29 111.15(18)
C26 C27 C28 109.08(16)
C29 C27 C28 111.80(17)
C26 C27 H21 108.2
C29 C27 H21 108.2
C28 C27 H21 108.2
C27 C28 H22 109.5
C27 C28 H23 109.5
H22 C28 H23 109.5
C27 C28 H24 109.5
H22 C28 H24 109.5
H23 C28 H24 109.5
C30 C29 C45 126.7(2)
C30 C29 C27 123.30(19)
C45 C29 C27 109.99(17)
C29 C30 C44 122.10(19)
C29 C30 C31 122.8(2)
C44 C30 C31 115.10(18)
C36 C31 C32 119.7(2)
C36 C31 C30 118.2(2)
C32 C31 C30 122.15(19)
C31 C32 C33 121.1(2)
C31 C32 H25 119.5
C33 C32 H25 119.5
C34 C33 C32 118.6(2)
C34 C33 H26 120.7
C32 C33 H26 120.7
C35 C34 C33 120.9(2)
C35 C34 H27 119.5
C33 C34 H27 119.5
C34 C35 C36 120.7(2)
C34 C35 H28 119.7
C36 C35 H28 119.7
C31 C36 C35 119.1(2)
C31 C36 C37 118.7(2)
C35 C36 C37 122.22(19)
C36 C37 C38 112.99(17)
C36 C37 H29 109.0
C38 C37 H29 109.0
C36 C37 H30 109.0
C38 C37 H30 109.0
H29 C37 H30 107.8
C39 C38 C37 119.21(17)
C39 C38 H31 107.5
C37 C38 H31 107.5
C39 C38 H32 107.5
C37 C38 H32 107.5
H31 C38 H32 107.0
C44 C39 C40 118.8(2)
C44 C39 C38 125.2(2)
C40 C39 C38 116.0(2)
C41 C40 C39 122.1(2)
C41 C40 H33 118.9
C39 C40 H33 118.9
C42 C41 C40 119.1(2)
C42 C41 H34 120.5
C40 C41 H34 120.5
C41 C42 C43 119.7(2)
C41 C42 H35 120.1
C43 C42 H35 120.1
C42 C43 C44 120.9(2)
C42 C43 H36 119.5
C44 C43 H36 119.5
C39 C44 C43 119.1(2)
C39 C44 C30 123.8(2)
C43 C44 C30 117.0(2)
C50 C45 C46 115.3(2)
C50 C45 C29 118.8(2)
C46 C45 C29 125.7(2)
C47 C46 C45 122.3(2)
C47 C46 H37 118.9
C45 C46 H37 118.9
C48 C47 C46 118.8(3)
C48 C47 H38 120.6
C46 C47 H38 120.6
C49 C48 C47 121.7(3)
C49 C48 H39 119.2
C47 C48 H39 119.2
C48 C49 C50 117.5(3)
C48 C49 H40 121.3
C50 C49 H40 121.3
C49 C50 C45 124.4(3)
C49 C50 O3 115.3(2)
C45 C50 O3 120.4(2)

loop_
_geom_bond_atom_site_label_1
_geom_bond_atom_site_label_2
_geom_bond_distance
O1 C1 1.361(2)
O1 C25 1.410(2)
C1 O2 1.193(2)
C1 C2 1.499(2)
C2 C4 1.513(2)
C2 C3 1.5454(18)
C2 H1 0.9800
C3 H2 0.9600
C3 H3 0.9600
C3 H4 0.9600
C4 C5 1.338(2)
C4 C20 1.471(2)
C5 C19 1.478(3)
C5 C6 1.487(2)
C6 C11 1.387(2)
C6 C7 1.388(2)
C7 C8 1.374(2)
C7 H5 0.9300
C8 C9 1.371(2)
C8 H6 0.9300
C9 C10 1.361(3)
C9 H7 0.9300
C10 C11 1.391(2)
C10 H8 0.9300
C11 C12 1.500(3)
C12 C13 1.489(2)
C12 H9 0.9700
C12 H10 0.9700
C13 C14 1.517(2)
C13 H11 0.9700
C13 H12 0.9700
C14 C19 1.386(2)
C14 C15 1.389(3)
C15 C16 1.371(2)
C15 H13 0.9300
C16 C17 1.374(2)
C16 H14 0.9300
C17 C18 1.378(2)
C17 H15 0.9300
C18 C19 1.389(2)
C18 H16 0.9300
C20 C25 1.377(2)
C20 C21 1.389(2)
C21 C22 1.383(2)
C21 H17 0.9300
C22 C23 1.384(3)
C22 H18 0.9300
C23 C24 1.365(3)
C23 H19 0.9300
C24 C25 1.386(2)
C24 H20 0.9300
O3 C26 1.357(2)
O3 C50 1.401(2)
C26 O4 1.192(2)
C26 C27 1.501(2)
C27 C29 1.514(2)
C27 C28 1.5441(19)
C27 H21 0.9800
C28 H22 0.9600
C28 H23 0.9600
C28 H24 0.9600
C29 C30 1.333(2)
C29 C45 1.477(2)
C30 C44 1.482(3)
C30 C31 1.487(2)
C31 C36 1.382(2)
C31 C32 1.383(2)
C32 C33 1.390(2)
C32 H25 0.9300
C33 C34 1.377(2)
C33 H26 0.9300
C34 C35 1.365(2)
C34 H27 0.9300
C35 C36 1.393(2)
C35 H28 0.9300
C36 C37 1.499(2)
C37 C38 1.522(2)
C37 H29 0.9700
C37 H30 0.9700
C38 C39 1.516(2)
C38 H31 0.9700
C38 H32 0.9700
C39 C44 1.383(2)
C39 C40 1.388(2)
C40 C41 1.378(2)
C40 H33 0.9300
C41 C42 1.374(2)
C41 H34 0.9300
C42 C43 1.387(2)
C42 H35 0.9300
C43 C44 1.398(2)
C43 H36 0.9300
C45 C50 1.386(2)
C45 C46 1.391(3)
C46 C47 1.389(2)
C46 H37 0.9300
C47 C48 1.376(3)
C47 H38 0.9300
C48 C49 1.365(3)
C48 H39 0.9300
C49 C50 1.382(3)
C49 H40 0.9300

loop_
_geom_torsion_atom_site_label_1
_geom_torsion_atom_site_label_2
_geom_torsion_atom_site_label_3
_geom_torsion_atom_site_label_4
_geom_torsion
C25 O1 C1 O2 -176.6(2)
C25 O1 C1 C2 2.1(3)
O2 C1 C2 C4 -148.6(2)
O1 C1 C2 C4 32.9(3)
O2 C1 C2 C3 87.9(3)
O1 C1 C2 C3 -90.6(2)
C1 C2 C4 C5 132.6(2)
C3 C2 C4 C5 -105.6(2)
C1 C2 C4 C20 -49.2(2)
C3 C2 C4 C20 72.6(2)
C20 C4 C5 C19 6.1(3)
C2 C4 C5 C19 -176.00(19)
C20 C4 C5 C6 -174.70(18)
C2 C4 C5 C6 3.2(3)
C4 C5 C6 C11 110.2(2)
C19 C5 C6 C11 -70.5(2)
C4 C5 C6 C7 -73.4(3)
C19 C5 C6 C7 105.9(2)
C11 C6 C7 C8 -2.0(3)
C5 C6 C7 C8 -178.39(19)
C6 C7 C8 C9 0.8(3)
C7 C8 C9 C10 0.7(4)
C8 C9 C10 C11 -1.1(4)
C7 C6 C11 C10 1.6(3)
C5 C6 C11 C10 178.15(19)
C7 C6 C11 C12 -178.0(2)
C5 C6 C11 C12 -1.5(3)
C9 C10 C11 C6 -0.1(3)
C9 C10 C11 C12 179.5(2)
C6 C11 C12 C13 70.4(3)
C10 C11 C12 C13 -109.2(2)
C11 C12 C13 C14 -53.9(3)
C12 C13 C14 C19 -1.4(4)
C12 C13 C14 C15 177.5(2)
C19 C14 C15 C16 1.2(3)
C13 C14 C15 C16 -177.75(19)
C14 C15 C16 C17 0.9(3)
C15 C16 C17 C18 -1.0(3)
C16 C17 C18 C19 -1.0(3)
C15 C14 C19 C18 -3.1(3)
C13 C14 C19 C18 175.70(19)
C15 C14 C19 C5 179.5(2)
C13 C14 C19 C5 -1.7(3)
C17 C18 C19 C14 3.1(3)
C17 C18 C19 C5 -179.42(19)
C4 C5 C19 C14 -121.7(2)
C6 C5 C19 C14 59.0(3)
C4 C5 C19 C18 61.0(3)
C6 C5 C19 C18 -118.3(2)
C5 C4 C20 C25 -149.3(2)
C2 C4 C20 C25 32.6(2)
C5 C4 C20 C21 34.6(3)
C2 C4 C20 C21 -143.5(2)
C25 C20 C21 C22 1.3(3)
C4 C20 C21 C22 177.40(18)
C20 C21 C22 C23 0.8(3)
C21 C22 C23 C24 -2.7(4)
C22 C23 C24 C25 2.3(4)
C21 C20 C25 C24 -1.7(3)
C4 C20 C25 C24 -178.18(18)
C21 C20 C25 O1 178.67(18)
C4 C20 C25 O1 2.2(3)
C23 C24 C25 C20 0.0(3)
C23 C24 C25 O1 179.6(2)
C1 O1 C25 C20 -21.5(3)
C1 O1 C25 C24 158.85(18)
C50 O3 C26 O4 179.2(2)
C50 O3 C26 C27 1.4(3)
O4 C26 C27 C29 144.3(2)
O3 C26 C27 C29 -38.0(3)
O4 C26 C27 C28 -92.0(3)
O3 C26 C27 C28 85.7(2)
C26 C27 C29 C30 -129.9(2)
C28 C27 C29 C30 107.9(2)
C26 C27 C29 C45 51.5(2)
C28 C27 C29 C45 -70.7(2)
C45 C29 C30 C44 -5.2(3)
C27 C29 C30 C44 176.45(18)
C45 C29 C30 C31 174.50(18)
C27 C29 C30 C31 -3.9(3)
C29 C30 C31 C36 -109.5(2)
C44 C30 C31 C36 70.2(2)
C29 C30 C31 C32 72.3(3)
C44 C30 C31 C32 -108.0(2)
C36 C31 C32 C33 1.0(3)
C30 C31 C32 C33 179.08(19)
C31 C32 C33 C34 -0.4(3)
C32 C33 C34 C35 -1.2(3)
C33 C34 C35 C36 2.2(4)
C32 C31 C36 C35 0.0(3)
C30 C31 C36 C35 -178.18(18)
C32 C31 C36 C37 177.49(19)
C30 C31 C36 C37 -0.7(3)
C34 C35 C36 C31 -1.6(3)
C34 C35 C36 C37 -179.0(2)
C31 C36 C37 C38 -70.5(2)
C35 C36 C37 C38 106.9(2)
C36 C37 C38 C39 62.0(2)
C37 C38 C39 C44 -9.9(3)
C37 C38 C39 C40 173.15(19)
C44 C39 C40 C41 -2.5(3)
C38 C39 C40 C41 174.59(18)
C39 C40 C41 C42 -1.5(3)
C40 C41 C42 C43 3.0(3)
C41 C42 C43 C44 -0.5(3)
C40 C39 C44 C43 5.0(3)
C38 C39 C44 C43 -171.84(18)
C40 C39 C44 C30 -176.15(19)
C38 C39 C44 C30 7.0(3)
C42 C43 C44 C39 -3.6(3)
C42 C43 C44 C30 177.49(19)
C29 C30 C44 C39 121.7(2)
C31 C30 C44 C39 -58.0(3)
C29 C30 C44 C43 -59.4(3)
C31 C30 C44 C43 120.86(19)
C30 C29 C45 C50 149.6(2)
C27 C29 C45 C50 -31.9(2)
C30 C29 C45 C46 -35.3(3)
C27 C29 C45 C46 143.2(2)
C50 C45 C46 C47 -1.2(3)
C29 C45 C46 C47 -176.45(18)
C45 C46 C47 C48 -0.2(3)
C46 C47 C48 C49 2.3(4)
C47 C48 C49 C50 -2.8(4)
C48 C49 C50 C45 1.2(4)
C48 C49 C50 O3 -178.1(2)
C46 C45 C50 C49 0.7(3)
C29 C45 C50 C49 176.3(2)
C46 C45 C50 O3 -179.95(19)
C29 C45 C50 O3 -4.4(3)
C26 O3 C50 C49 -159.0(2)
C26 O3 C50 C45 21.6(3)
